data_4503740
loop_
_publ_author_name
'Shi, Qian'
'Sun, Yunti'
'Sheng, Lizi'
'Ma, Kefang'
'Hu, Maolin'
'Hu, Xingen'
'Huang, Shaoming'

_publ_section_title
;
 Anion-Dependent Crystallization of Four Supramolecular Cadmium Complexes:
 Structures and Property Studies
;
_journal_issue 9
_journal_name_full 'Crystal Growth &amp; Design'
_journal_page_first 3401
_journal_paper_doi 10.1021/cg8003504
_journal_volume 8
_journal_year 2008
_chemical_formula_moiety 'C43 H30 Cd N4 O6'
_chemical_formula_sum 'C43 H30 Cd N4 O6'
_chemical_formula_weight 811.11
_chemical_name_systematic
; 
 ? 
;
_space_group_IT_number 19
_symmetry_cell_setting orthorhombic
_symmetry_space_group_name_Hall 'P 2ac 2ab'
_symmetry_space_group_name_H-M 'P 21 21 21'
_atom_sites_solution_hydrogens geom
_atom_sites_solution_primary direct
_atom_sites_solution_secondary difmap
_audit_creation_method SHELXL-97
_cell_angle_alpha 90.00
_cell_angle_beta 90.00
_cell_angle_gamma 90.00
_cell_formula_units_Z 4
_cell_length_a 9.3082(5)
_cell_length_b 14.1780(7)
_cell_length_c 26.0421(13)
_cell_measurement_reflns_used 15024
_cell_measurement_temperature 298(2)
_cell_measurement_theta_max 25.23
_cell_measurement_theta_min 1.56
_cell_volume 3436.8(3)
_computing_cell_refinement 'SAINT (Bruker, 2002)'
_computing_data_collection 'SMART (Bruker, 2002)'
_computing_data_reduction SAINT
_computing_molecular_graphics 'XP (Bruker, 2002)'
_computing_publication_material 'SHELXL-97 (Bruker, 2002)'
_computing_structure_refinement 'SHELXL-97 (Sheldrick, 1997)'
_computing_structure_solution 'SHELXS-97 (Sheldrick, 1990)'
_diffrn_ambient_temperature 298(2)
_diffrn_measured_fraction_theta_full 0.999
_diffrn_measured_fraction_theta_max 0.999
_diffrn_measurement_device_type 'Bruker APEX area-detector diffractometer'
_diffrn_measurement_method '\f scans, and \w scans'
_diffrn_radiation_monochromator graphite
_diffrn_radiation_source 'fine-focus sealed tube'
_diffrn_radiation_type MoK\a
_diffrn_radiation_wavelength 0.71073
_diffrn_reflns_av_R_equivalents 0.0229
_diffrn_reflns_av_sigmaI/netI 0.0321
_diffrn_reflns_limit_h_max 11
_diffrn_reflns_limit_h_min -11
_diffrn_reflns_limit_k_max 16
_diffrn_reflns_limit_k_min -16
_diffrn_reflns_limit_l_max 18
_diffrn_reflns_limit_l_min -31
_diffrn_reflns_number 18343
_diffrn_reflns_theta_full 25.23
_diffrn_reflns_theta_max 25.23
_diffrn_reflns_theta_min 1.56
_diffrn_standards_decay_% 0
_diffrn_standards_interval_time 0
_diffrn_standards_number 0
_exptl_absorpt_coefficient_mu 0.694
_exptl_absorpt_correction_T_max 0.9338
_exptl_absorpt_correction_T_min 0.8679
_exptl_absorpt_correction_type multi-scan
_exptl_absorpt_process_details '(SADABS; Bruker, 2002)'
_exptl_crystal_colour yellow
_exptl_crystal_density_diffrn 1.568
_exptl_crystal_density_method 'not measured'
_exptl_crystal_description block
_exptl_crystal_F_000 1648
_exptl_crystal_size_max 0.21
_exptl_crystal_size_mid 0.15
_exptl_crystal_size_min 0.10
_refine_diff_density_max 0.529
_refine_diff_density_min -0.286
_refine_diff_density_rms 0.060
_refine_ls_abs_structure_details 'Flack H D (1983), Acta Cryst. A39, 876-881'
_refine_ls_abs_structure_Flack 0.01(2)
_refine_ls_extinction_method none
_refine_ls_goodness_of_fit_ref 1.092
_refine_ls_hydrogen_treatment constr
_refine_ls_matrix_type full
_refine_ls_number_parameters 489
_refine_ls_number_reflns 6191
_refine_ls_number_restraints 0
_refine_ls_restrained_S_all 1.092
_refine_ls_R_factor_all 0.0338
_refine_ls_R_factor_gt 0.0323
_refine_ls_shift/su_max 0.002
_refine_ls_shift/su_mean 0.000
_refine_ls_structure_factor_coef Fsqd
_refine_ls_weighting_details 'calc w=1/[\s^2^(Fo^2^)+(0.0383P)^2^+0.9133P] where P=(Fo^2^+2Fc^2^)/3'
_refine_ls_weighting_scheme calc
_refine_ls_wR_factor_gt 0.0756
_refine_ls_wR_factor_ref 0.0764
_reflns_number_gt 5980
_reflns_number_total 6191
_reflns_threshold_expression >2sigma(I)
_cod_data_source_file cg80035044.cif
_cod_data_source_block Cd(pamoic)(bipy)2
_cod_depositor_comments
;
The following automatic conversions were performed:

'_exptl_absorpt_correction_type' value 'Multi-scan' changed to
'multi-scan' according to
/home/saulius/struct/CIF-dictionaries/cif_core.dic dictionary named
'cif_core.dic' version 2.4.1 from 2010-06-29.

Automatic conversion script
Id: cif_fix_values 1715 2011-07-08 13:25:40Z adriana 
;
_cod_original_sg_symbol_Hall P2ac2ab
_cod_original_sg_symbol_H-M P212121
_cod_database_code 4503740

loop_
_symmetry_equiv_pos_as_xyz
'x, y, z'
'-x+1/2, -y, z+1/2'
'x+1/2, -y+1/2, -z'
'-x, y+1/2, -z+1/2'

loop_
_atom_site_label
_atom_site_type_symbol
_atom_site_fract_x
_atom_site_fract_y
_atom_site_fract_z
_atom_site_U_iso_or_equiv
_atom_site_adp_type
_atom_site_occupancy
_atom_site_symmetry_multiplicity
_atom_site_calc_flag
_atom_site_refinement_flags
Cd1 Cd 0.99239(3) 0.841797(14) 0.679594(8) 0.03455(8) Uani 1 1 d .
O1 O 0.8767(3) 0.9418(3) 0.73501(11) 0.0710(9) Uani 1 1 d .
O2 O 0.8278(4) 0.7996(3) 0.76376(13) 0.0749(10) Uani 1 1 d .
O3 O 0.7286(4) 0.77891(19) 0.85367(11) 0.0594(7) Uani 1 1 d .
H3 H 0.7741 0.7659 0.8277 0.089 Uiso 1 1 calc R
O4 O 0.4983(3) 0.93755(17) 1.03485(8) 0.0507(5) Uani 1 1 d .
H4 H 0.4753 0.9713 1.0591 0.076 Uiso 1 1 calc R
O5 O 0.5298(3) 1.03573(18) 1.11563(9) 0.0513(7) Uani 1 1 d .
O6 O 0.7295(4) 1.1153(2) 1.12592(11) 0.0644(8) Uani 1 1 d .
N1 N 0.9242(3) 0.68568(19) 0.65808(11) 0.0431(7) Uani 1 1 d .
N2 N 1.1346(3) 0.7809(2) 0.60841(12) 0.0445(7) Uani 1 1 d .
N3 N 1.1494(3) 0.7643(2) 0.74400(12) 0.0426(7) Uani 1 1 d .
N4 N 1.2084(3) 0.9359(2) 0.69959(11) 0.0422(7) Uani 1 1 d .
C1 C 0.8206(4) 0.8878(4) 0.76710(16) 0.0565(11) Uani 1 1 d .
C2 C 0.7363(4) 0.9289(3) 0.81068(13) 0.0426(8) Uani 1 1 d .
C3 C 0.6965(4) 0.8723(2) 0.85362(13) 0.0409(8) Uani 1 1 d .
C4 C 0.6264(3) 0.9097(2) 0.89561(13) 0.0374(7) Uani 1 1 d .
C5 C 0.5743(4) 1.0051(2) 0.89163(12) 0.0390(8) Uani 1 1 d .
C6 C 0.4817(4) 1.0464(2) 0.92814(13) 0.0482(8) Uani 1 1 d .
H6 H 0.4545 1.0117 0.9568 0.058 Uiso 1 1 calc R
C7 C 0.4313(5) 1.1357(3) 0.92242(17) 0.0588(11) Uani 1 1 d .
H7 H 0.3700 1.1604 0.9472 0.071 Uiso 1 1 calc R
C8 C 0.4692(5) 1.1917(3) 0.88010(17) 0.0618(12) Uani 1 1 d .
H8 H 0.4343 1.2528 0.8768 0.074 Uiso 1 1 calc R
C9 C 0.5573(4) 1.1548(3) 0.84428(16) 0.0545(9) Uani 1 1 d .
H9 H 0.5843 1.1918 0.8164 0.065 Uiso 1 1 calc R
C10 C 0.6101(4) 1.0611(3) 0.84795(14) 0.0429(8) Uani 1 1 d .
C11 C 0.6964(4) 1.0205(3) 0.80971(13) 0.0468(9) Uani 1 1 d .
H11 H 0.7274 1.0581 0.7826 0.056 Uiso 1 1 calc R
C12 C 0.6093(4) 0.8533(2) 0.94503(13) 0.0403(8) Uani 1 1 d .
H12A H 0.6346 0.7880 0.9386 0.048 Uiso 1 1 calc R
H12B H 0.5096 0.8552 0.9558 0.048 Uiso 1 1 calc R
C13 C 0.7038(4) 0.8921(2) 0.98800(12) 0.0352(7) Uani 1 1 d .
C14 C 0.6428(4) 0.9393(2) 1.02908(13) 0.0367(8) Uani 1 1 d .
C15 C 0.7299(4) 0.9925(2) 1.06407(12) 0.0366(8) Uani 1 1 d .
C16 C 0.8749(4) 0.9891(2) 1.05989(13) 0.0389(8) Uani 1 1 d .
H16 H 0.9306 1.0256 1.0819 0.047 Uiso 1 1 calc R
C17 C 0.9431(4) 0.9323(2) 1.02327(13) 0.0373(8) Uani 1 1 d .
C18 C 1.0941(4) 0.9219(3) 1.02159(17) 0.0501(10) Uani 1 1 d .
H18 H 1.1504 0.9550 1.0450 0.060 Uiso 1 1 calc R
C19 C 1.1590(4) 0.8650(3) 0.98682(17) 0.0524(11) Uani 1 1 d .
H19 H 1.2585 0.8593 0.9860 0.063 Uiso 1 1 calc R
C20 C 1.0727(5) 0.8148(3) 0.95205(17) 0.0497(11) Uani 1 1 d .
H20 H 1.1165 0.7741 0.9288 0.060 Uiso 1 1 calc R
C21 C 0.9289(4) 0.8236(3) 0.95128(15) 0.0435(9) Uani 1 1 d .
H21 H 0.8759 0.7904 0.9270 0.052 Uiso 1 1 calc R
C22 C 0.8565(4) 0.8828(2) 0.98684(14) 0.0364(8) Uani 1 1 d .
C23 C 0.6601(4) 1.0526(2) 1.10466(13) 0.0423(9) Uani 1 1 d .
C24 C 0.8232(4) 0.6399(3) 0.68380(15) 0.0507(9) Uani 1 1 d .
H24 H 0.7693 0.6730 0.7079 0.061 Uiso 1 1 calc R
C25 C 0.7942(5) 0.5454(3) 0.67656(17) 0.0610(11) Uani 1 1 d .
H25 H 0.7216 0.5157 0.6950 0.073 Uiso 1 1 calc R
C26 C 0.8745(6) 0.4967(3) 0.64178(18) 0.0726(14) Uani 1 1 d .
H26 H 0.8590 0.4326 0.6366 0.087 Uiso 1 1 calc R
C27 C 0.9789(6) 0.5438(2) 0.61446(16) 0.0645(12) Uani 1 1 d .
H27 H 1.0352 0.5115 0.5908 0.077 Uiso 1 1 calc R
C28 C 0.9996(5) 0.6385(2) 0.62231(12) 0.0453(8) Uani 1 1 d .
C29 C 1.1070(4) 0.6938(2) 0.59157(14) 0.0417(8) Uani 1 1 d .
C30 C 1.1689(5) 0.6573(3) 0.54758(15) 0.0567(10) Uani 1 1 d .
H30 H 1.1464 0.5967 0.5365 0.068 Uiso 1 1 calc R
C31 C 1.2653(5) 0.7128(3) 0.52040(16) 0.0622(12) Uani 1 1 d .
H31 H 1.3100 0.6897 0.4910 0.075 Uiso 1 1 calc R
C32 C 1.2931(5) 0.8016(3) 0.53748(16) 0.0598(11) Uani 1 1 d .
H32 H 1.3562 0.8405 0.5197 0.072 Uiso 1 1 calc R
C33 C 1.2274(4) 0.8328(3) 0.58110(15) 0.0542(10) Uani 1 1 d .
H33 H 1.2480 0.8935 0.5925 0.065 Uiso 1 1 calc R
C34 C 1.1071(5) 0.6929(3) 0.77368(16) 0.0548(10) Uani 1 1 d .
H34 H 1.0247 0.6602 0.7642 0.066 Uiso 1 1 calc R
C35 C 1.1771(5) 0.6647(3) 0.81718(17) 0.0598(10) Uani 1 1 d .
H35 H 1.1426 0.6148 0.8368 0.072 Uiso 1 1 calc R
C36 C 1.2991(5) 0.7118(3) 0.83108(17) 0.0648(12) Uani 1 1 d .
H36 H 1.3483 0.6951 0.8608 0.078 Uiso 1 1 calc R
C37 C 1.3487(4) 0.7847(3) 0.80030(16) 0.0560(10) Uani 1 1 d .
H37 H 1.4329 0.8167 0.8085 0.067 Uiso 1 1 calc R
C38 C 1.2699(4) 0.8090(2) 0.75680(14) 0.0413(8) Uani 1 1 d .
C39 C 1.3142(4) 0.8894(3) 0.72369(13) 0.0409(8) Uani 1 1 d .
C40 C 1.4566(4) 0.9173(3) 0.71977(16) 0.0574(10) Uani 1 1 d .
H40 H 1.5292 0.8815 0.7346 0.069 Uiso 1 1 calc R
C41 C 1.4889(5) 0.9987(3) 0.69358(16) 0.0665(11) Uani 1 1 d .
H41 H 1.5837 1.0185 0.6901 0.080 Uiso 1 1 calc R
C42 C 1.3787(5) 1.0503(3) 0.67265(17) 0.0585(11) Uani 1 1 d .
H42 H 1.3970 1.1078 0.6567 0.070 Uiso 1 1 calc R
C43 C 1.2422(4) 1.0161(3) 0.67565(15) 0.0490(9) Uani 1 1 d .
H43 H 1.1687 1.0504 0.6602 0.059 Uiso 1 1 calc R

loop_
_atom_site_aniso_label
_atom_site_aniso_U_11
_atom_site_aniso_U_22
_atom_site_aniso_U_33
_atom_site_aniso_U_23
_atom_site_aniso_U_13
_atom_site_aniso_U_12
Cd1 0.03807(12) 0.03386(11) 0.03173(12) 0.00072(9) 0.00013(12) 0.00188(13)
O1 0.063(2) 0.111(3) 0.0389(15) -0.0032(17) 0.0156(15) 0.0171(19)
O2 0.077(2) 0.086(2) 0.061(2) -0.0338(19) 0.0044(17) 0.0193(19)
O3 0.077(2) 0.0486(15) 0.0527(18) -0.0171(13) 0.0014(15) 0.0082(14)
O4 0.0384(12) 0.0709(15) 0.0427(13) -0.0066(11) 0.0112(14) -0.0019(14)
O5 0.0508(17) 0.0625(15) 0.0404(12) -0.0021(11) 0.0092(12) 0.0133(13)
O6 0.080(2) 0.0532(17) 0.0597(19) -0.0177(15) 0.0124(16) -0.0036(15)
N1 0.0504(17) 0.0392(15) 0.0395(16) -0.0013(13) -0.0084(14) 0.0015(13)
N2 0.0540(19) 0.0370(16) 0.0426(18) -0.0009(14) -0.0002(15) 0.0016(14)
N3 0.0429(17) 0.0417(16) 0.0432(18) 0.0022(14) -0.0016(14) 0.0014(14)
N4 0.0467(16) 0.0448(17) 0.0352(15) -0.0021(13) -0.0043(13) 0.0008(13)
C1 0.039(2) 0.095(3) 0.035(2) -0.019(2) -0.0072(17) 0.014(2)
C2 0.0358(17) 0.062(2) 0.0299(19) -0.0104(16) -0.0029(14) -0.0009(16)
C3 0.0412(19) 0.045(2) 0.0364(19) -0.0115(15) -0.0048(16) 0.0007(15)
C4 0.0331(17) 0.0431(19) 0.0360(19) -0.0048(15) -0.0014(14) -0.0035(14)
C5 0.0384(17) 0.0438(19) 0.0347(18) -0.0053(15) -0.0014(15) -0.0045(15)
C6 0.049(2) 0.0556(19) 0.0404(18) -0.0032(15) 0.0079(18) 0.0040(19)
C7 0.057(2) 0.065(3) 0.054(2) -0.016(2) 0.002(2) 0.0130(19)
C8 0.069(3) 0.050(2) 0.066(3) -0.006(2) -0.008(2) 0.015(2)
C9 0.057(2) 0.050(2) 0.056(2) 0.007(2) -0.0048(18) 0.0007(19)
C10 0.0404(19) 0.051(2) 0.038(2) -0.0024(16) -0.0012(16) -0.0038(16)
C11 0.0442(19) 0.063(2) 0.033(2) 0.0024(17) 0.0000(15) -0.0043(18)
C12 0.0448(18) 0.0381(18) 0.0379(18) -0.0047(16) 0.0039(15) -0.0044(15)
C13 0.0398(18) 0.0337(17) 0.0320(17) 0.0035(14) 0.0041(15) -0.0050(14)
C14 0.0369(18) 0.0386(18) 0.0346(18) 0.0070(14) 0.0066(14) -0.0005(14)
C15 0.050(2) 0.0334(17) 0.0266(17) 0.0044(13) 0.0038(15) 0.0019(15)
C16 0.046(2) 0.0373(18) 0.0332(17) -0.0024(15) -0.0018(15) 0.0011(15)
C17 0.0428(19) 0.0357(18) 0.0335(19) 0.0075(15) 0.0037(14) -0.0030(14)
C18 0.038(2) 0.057(2) 0.055(3) 0.008(2) -0.0015(18) -0.0018(17)
C19 0.037(2) 0.061(3) 0.059(3) 0.008(2) 0.0100(19) 0.0076(17)
C20 0.059(2) 0.043(3) 0.047(2) 0.0038(19) 0.013(2) 0.0156(18)
C21 0.054(2) 0.036(2) 0.040(2) 0.0019(17) 0.0040(17) 0.0072(17)
C22 0.0419(19) 0.0329(17) 0.0342(19) 0.0075(15) 0.0086(15) 0.0033(14)
C23 0.060(2) 0.0387(19) 0.0280(18) 0.0040(15) 0.0058(17) 0.0119(17)
C24 0.055(2) 0.053(2) 0.045(2) -0.0031(19) -0.0001(18) -0.0050(16)
C25 0.083(3) 0.047(2) 0.053(2) 0.007(2) -0.008(3) -0.016(2)
C26 0.112(4) 0.036(2) 0.070(3) -0.003(2) 0.002(3) -0.009(2)
C27 0.088(3) 0.0410(19) 0.064(2) -0.0124(18) 0.004(3) 0.001(2)
C28 0.056(2) 0.0395(16) 0.0408(17) -0.0022(13) -0.010(2) 0.0109(19)
C29 0.046(2) 0.0391(18) 0.0401(19) 0.0005(16) -0.0040(16) 0.0095(15)
C30 0.071(3) 0.049(2) 0.051(2) -0.018(2) -0.0065(19) 0.010(2)
C31 0.076(3) 0.067(3) 0.043(2) -0.007(2) 0.011(2) 0.011(2)
C32 0.062(3) 0.067(3) 0.051(2) 0.003(2) 0.012(2) 0.003(2)
C33 0.066(2) 0.041(2) 0.055(2) -0.0056(19) 0.007(2) 0.001(2)
C34 0.058(2) 0.048(2) 0.058(3) 0.011(2) -0.001(2) -0.0001(18)
C35 0.068(3) 0.053(2) 0.058(2) 0.021(2) 0.002(2) 0.014(2)
C36 0.078(3) 0.063(3) 0.053(3) 0.007(2) -0.016(2) 0.028(2)
C37 0.050(2) 0.061(3) 0.057(2) 0.000(2) -0.016(2) 0.0115(19)
C38 0.044(2) 0.0379(18) 0.041(2) -0.0054(16) 0.0000(16) 0.0081(15)
C39 0.0424(19) 0.0440(19) 0.0362(19) -0.0101(16) -0.0022(16) 0.0008(16)
C40 0.043(2) 0.062(2) 0.067(3) 0.000(2) -0.0135(18) -0.0025(17)
C41 0.049(2) 0.079(3) 0.072(3) 0.000(2) -0.002(2) -0.022(2)
C42 0.067(3) 0.053(2) 0.055(3) 0.004(2) -0.006(2) -0.0203(19)
C43 0.056(2) 0.045(2) 0.046(2) 0.0023(18) -0.0041(19) -0.0035(16)

loop_
_atom_type_symbol
_atom_type_description
_atom_type_scat_dispersion_real
_atom_type_scat_dispersion_imag
_atom_type_scat_source
C C 0.0033 0.0016 'International Tables Vol C Tables 4.2.6.8 and 6.1.1.4'
H H 0.0000 0.0000 'International Tables Vol C Tables 4.2.6.8 and 6.1.1.4'
N N 0.0061 0.0033 'International Tables Vol C Tables 4.2.6.8 and 6.1.1.4'
O O 0.0106 0.0060 'International Tables Vol C Tables 4.2.6.8 and 6.1.1.4'
Cd Cd -0.8075 1.2024 'International Tables Vol C Tables 4.2.6.8 and 6.1.1.4'

loop_
_geom_angle_atom_site_label_1
_geom_angle_atom_site_label_2
_geom_angle_atom_site_label_3
_geom_angle
_geom_angle_site_symmetry_1
_geom_angle_site_symmetry_3
O1 Cd1 N1 126.92(12) . .
O1 Cd1 O5 87.11(10) . 2_674
N1 Cd1 O5 119.05(9) . 2_674
O1 Cd1 N2 162.53(12) . .
N1 Cd1 N2 68.56(10) . .
O5 Cd1 N2 77.09(9) 2_674 .
O1 Cd1 N4 85.16(11) . .
N1 Cd1 N4 140.61(10) . .
O5 Cd1 N4 80.01(9) 2_674 .
N2 Cd1 N4 84.81(10) . .
O1 Cd1 N3 97.18(11) . .
N1 Cd1 N3 84.48(10) . .
O5 Cd1 N3 146.63(10) 2_674 .
N2 Cd1 N3 92.14(10) . .
N4 Cd1 N3 67.49(10) . .
O1 Cd1 O6 79.52(11) . 2_674
N1 Cd1 O6 82.96(10) . 2_674
O5 Cd1 O6 52.06(9) 2_674 2_674
N2 Cd1 O6 96.14(10) . 2_674
N4 Cd1 O6 129.93(9) . 2_674
N3 Cd1 O6 161.25(10) . 2_674
C1 O1 Cd1 103.9(3) . .
C3 O3 H3 109.5 . .
C14 O4 H4 109.5 . .
C23 O5 Cd1 95.8(2) . 2_675
C23 O6 Cd1 89.6(2) . 2_675
C24 N1 C28 118.5(3) . .
C24 N1 Cd1 121.9(2) . .
C28 N1 Cd1 119.3(2) . .
C29 N2 C33 117.3(3) . .
C29 N2 Cd1 118.2(2) . .
C33 N2 Cd1 124.0(2) . .
C38 N3 C34 117.7(3) . .
C38 N3 Cd1 117.0(2) . .
C34 N3 Cd1 123.7(3) . .
C43 N4 C39 117.7(3) . .
C43 N4 Cd1 123.7(2) . .
C39 N4 Cd1 115.6(2) . .
O1 C1 O2 122.8(4) . .
O1 C1 C2 119.2(4) . .
O2 C1 C2 117.9(4) . .
C11 C2 C3 119.0(3) . .
C11 C2 C1 120.2(4) . .
C3 C2 C1 120.8(4) . .
O3 C3 C4 118.6(3) . .
O3 C3 C2 119.5(3) . .
C4 C3 C2 121.9(3) . .
C3 C4 C5 117.6(3) . .
C3 C4 C12 121.1(3) . .
C5 C4 C12 121.2(3) . .
C6 C5 C10 116.7(3) . .
C6 C5 C4 123.2(3) . .
C10 C5 C4 120.1(3) . .
C7 C6 C5 121.6(4) . .
C7 C6 H6 119.2 . .
C5 C6 H6 119.2 . .
C6 C7 C8 121.7(4) . .
C6 C7 H7 119.1 . .
C8 C7 H7 119.1 . .
C9 C8 C7 118.6(4) . .
C9 C8 H8 120.7 . .
C7 C8 H8 120.7 . .
C8 C9 C10 121.8(4) . .
C8 C9 H9 119.1 . .
C10 C9 H9 119.1 . .
C11 C10 C9 122.3(4) . .
C11 C10 C5 118.1(3) . .
C9 C10 C5 119.6(3) . .
C2 C11 C10 122.6(4) . .
C2 C11 H11 118.7 . .
C10 C11 H11 118.7 . .
C4 C12 C13 111.7(3) . .
C4 C12 H12A 109.3 . .
C13 C12 H12A 109.3 . .
C4 C12 H12B 109.3 . .
C13 C12 H12B 109.3 . .
H12A C12 H12B 107.9 . .
C14 C13 C22 118.0(3) . .
C14 C13 C12 120.3(3) . .
C22 C13 C12 121.7(3) . .
O4 C14 C13 119.0(3) . .
O4 C14 C15 120.0(3) . .
C13 C14 C15 120.9(3) . .
C16 C15 C14 119.6(3) . .
C16 C15 C23 120.4(3) . .
C14 C15 C23 120.0(3) . .
C15 C16 C17 121.7(3) . .
C15 C16 H16 119.1 . .
C17 C16 H16 119.1 . .
C16 C17 C18 122.1(4) . .
C16 C17 C22 118.6(3) . .
C18 C17 C22 119.3(4) . .
C19 C18 C17 121.7(4) . .
C19 C18 H18 119.1 . .
C17 C18 H18 119.1 . .
C18 C19 C20 118.6(4) . .
C18 C19 H19 120.7 . .
C20 C19 H19 120.7 . .
C21 C20 C19 122.1(4) . .
C21 C20 H20 118.9 . .
C19 C20 H20 118.9 . .
C20 C21 C22 121.2(4) . .
C20 C21 H21 119.4 . .
C22 C21 H21 119.4 . .
C21 C22 C13 122.8(4) . .
C21 C22 C17 117.1(3) . .
C13 C22 C17 120.1(3) . .
O6 C23 O5 122.5(3) . .
O6 C23 C15 119.9(4) . .
O5 C23 C15 117.6(3) . .
N1 C24 C25 123.1(4) . .
N1 C24 H24 118.5 . .
C25 C24 H24 118.5 . .
C26 C25 C24 118.4(4) . .
C26 C25 H25 120.8 . .
C24 C25 H25 120.8 . .
C25 C26 C27 119.0(4) . .
C25 C26 H26 120.5 . .
C27 C26 H26 120.5 . .
C28 C27 C26 119.8(4) . .
C28 C27 H27 120.1 . .
C26 C27 H27 120.1 . .
N1 C28 C27 121.1(4) . .
N1 C28 C29 117.2(3) . .
C27 C28 C29 121.7(4) . .
N2 C29 C30 122.5(4) . .
N2 C29 C28 115.9(3) . .
C30 C29 C28 121.6(3) . .
C29 C30 C31 118.7(4) . .
C29 C30 H30 120.7 . .
C31 C30 H30 120.7 . .
C32 C31 C30 118.8(4) . .
C32 C31 H31 120.6 . .
C30 C31 H31 120.6 . .
C31 C32 C33 119.2(4) . .
C31 C32 H32 120.4 . .
C33 C32 H32 120.4 . .
N2 C33 C32 123.5(4) . .
N2 C33 H33 118.2 . .
C32 C33 H33 118.2 . .
N3 C34 C35 124.2(4) . .
N3 C34 H34 117.9 . .
C35 C34 H34 117.9 . .
C36 C35 C34 118.3(4) . .
C36 C35 H35 120.9 . .
C34 C35 H35 120.9 . .
C35 C36 C37 119.2(4) . .
C35 C36 H36 120.4 . .
C37 C36 H36 120.4 . .
C36 C37 C38 118.6(4) . .
C36 C37 H37 120.7 . .
C38 C37 H37 120.7 . .
N3 C38 C37 122.0(4) . .
N3 C38 C39 117.0(3) . .
C37 C38 C39 121.0(4) . .
N4 C39 C40 121.8(4) . .
N4 C39 C38 116.4(3) . .
C40 C39 C38 121.7(3) . .
C41 C40 C39 119.0(4) . .
C41 C40 H40 120.5 . .
C39 C40 H40 120.5 . .
C42 C41 C40 118.8(4) . .
C42 C41 H41 120.6 . .
C40 C41 H41 120.6 . .
C43 C42 C41 119.0(4) . .
C43 C42 H42 120.5 . .
C41 C42 H42 120.5 . .
N4 C43 C42 123.4(4) . .
N4 C43 H43 118.3 . .
C42 C43 H43 118.3 . .

loop_
_geom_bond_atom_site_label_1
_geom_bond_atom_site_label_2
_geom_bond_distance
_geom_bond_site_symmetry_2
Cd1 O1 2.292(3) .
Cd1 N1 2.370(3) .
Cd1 O5 2.415(2) 2_674
Cd1 N2 2.436(3) .
Cd1 N4 2.468(3) .
Cd1 N3 2.481(3) .
Cd1 O6 2.567(3) 2_674
O1 C1 1.247(6) .
O2 C1 1.255(6) .
O3 C3 1.357(4) .
O3 H3 0.8200 .
O4 C14 1.354(4) .
O4 H4 0.8200 .
O5 C23 1.269(5) .
O5 Cd1 2.415(2) 2_675
O6 C23 1.230(5) .
O6 Cd1 2.567(3) 2_675
N1 C24 1.325(5) .
N1 C28 1.344(5) .
N2 C29 1.335(5) .
N2 C33 1.339(5) .
N3 C38 1.331(5) .
N3 C34 1.333(5) .
N4 C43 1.334(4) .
N4 C39 1.341(4) .
C1 C2 1.498(5) .
C2 C11 1.351(5) .
C2 C3 1.426(5) .
C3 C4 1.379(5) .
C4 C5 1.440(5) .
C4 C12 1.523(5) .
C5 C6 1.411(5) .
C5 C10 1.427(5) .
C6 C7 1.358(5) .
C6 H6 0.9300 .
C7 C8 1.403(6) .
C7 H7 0.9300 .
C8 C9 1.347(6) .
C8 H8 0.9300 .
C9 C10 1.420(5) .
C9 H9 0.9300 .
C10 C11 1.403(5) .
C11 H11 0.9300 .
C12 C13 1.526(5) .
C12 H12A 0.9700 .
C12 H12B 0.9700 .
C13 C14 1.384(5) .
C13 C22 1.428(5) .
C14 C15 1.434(5) .
C15 C16 1.355(5) .
C15 C23 1.505(5) .
C16 C17 1.401(5) .
C16 H16 0.9300 .
C17 C18 1.415(5) .
C17 C22 1.429(5) .
C18 C19 1.354(6) .
C18 H18 0.9300 .
C19 C20 1.404(6) .
C19 H19 0.9300 .
C20 C21 1.345(5) .
C20 H20 0.9300 .
C21 C22 1.420(5) .
C21 H21 0.9300 .
C24 C25 1.379(5) .
C24 H24 0.9300 .
C25 C26 1.362(7) .
C25 H25 0.9300 .
C26 C27 1.377(7) .
C26 H26 0.9300 .
C27 C28 1.372(5) .
C27 H27 0.9300 .
C28 C29 1.501(5) .
C29 C30 1.383(5) .
C30 C31 1.388(6) .
C30 H30 0.9300 .
C31 C32 1.360(6) .
C31 H31 0.9300 .
C32 C33 1.364(5) .
C32 H32 0.9300 .
C33 H33 0.9300 .
C34 C35 1.367(6) .
C34 H34 0.9300 .
C35 C36 1.366(6) .
C35 H35 0.9300 .
C36 C37 1.388(6) .
C36 H36 0.9300 .
C37 C38 1.393(5) .
C37 H37 0.9300 .
C38 C39 1.488(5) .
C39 C40 1.387(5) .
C40 C41 1.374(6) .
C40 H40 0.9300 .
C41 C42 1.373(6) .
C41 H41 0.9300 .
C42 C43 1.363(5) .
C42 H42 0.9300 .
C43 H43 0.9300 .

loop_
_geom_torsion_atom_site_label_1
_geom_torsion_atom_site_label_2
_geom_torsion_atom_site_label_3
_geom_torsion_atom_site_label_4
_geom_torsion
_geom_torsion_site_symmetry_1
N1 Cd1 O1 C1 30.3(3) .
O5 Cd1 O1 C1 155.1(3) 2_674
N2 Cd1 O1 C1 -179.9(3) .
N4 Cd1 O1 C1 -124.7(3) .
N3 Cd1 O1 C1 -58.2(3) .
O6 Cd1 O1 C1 103.2(3) 2_674
O1 Cd1 N1 C24 -11.0(3) .
O5 Cd1 N1 C24 -121.2(3) 2_674
N2 Cd1 N1 C24 178.4(3) .
N4 Cd1 N1 C24 127.5(3) .
N3 Cd1 N1 C24 83.9(3) .
O6 Cd1 N1 C24 -82.2(3) 2_674
O1 Cd1 N1 C28 176.0(2) .
O5 Cd1 N1 C28 65.8(3) 2_674
N2 Cd1 N1 C28 5.3(2) .
N4 Cd1 N1 C28 -45.5(3) .
N3 Cd1 N1 C28 -89.2(3) .
O6 Cd1 N1 C28 104.8(3) 2_674
O1 Cd1 N2 C29 -153.6(3) .
N1 Cd1 N2 C29 0.8(2) .
O5 Cd1 N2 C29 -127.9(3) 2_674
N4 Cd1 N2 C29 151.2(3) .
N3 Cd1 N2 C29 84.0(3) .
O6 Cd1 N2 C29 -79.1(3) 2_674
O1 Cd1 N2 C33 18.2(6) .
N1 Cd1 N2 C33 172.6(3) .
O5 Cd1 N2 C33 43.9(3) 2_674
N4 Cd1 N2 C33 -37.0(3) .
N3 Cd1 N2 C33 -104.1(3) .
O6 Cd1 N2 C33 92.7(3) 2_674
O1 Cd1 N3 C38 -82.7(3) .
N1 Cd1 N3 C38 150.7(3) .
O5 Cd1 N3 C38 13.0(4) 2_674
N2 Cd1 N3 C38 82.5(3) .
N4 Cd1 N3 C38 -1.0(2) .
O6 Cd1 N3 C38 -161.2(3) 2_674
O1 Cd1 N3 C34 82.8(3) .
N1 Cd1 N3 C34 -43.8(3) .
O5 Cd1 N3 C34 178.4(3) 2_674
N2 Cd1 N3 C34 -112.0(3) .
N4 Cd1 N3 C34 164.5(3) .
O6 Cd1 N3 C34 4.3(5) 2_674
O1 Cd1 N4 C43 -84.8(3) .
N1 Cd1 N4 C43 127.3(3) .
O5 Cd1 N4 C43 3.1(3) 2_674
N2 Cd1 N4 C43 80.9(3) .
N3 Cd1 N4 C43 175.4(3) .
O6 Cd1 N4 C43 -12.8(3) 2_674
O1 Cd1 N4 C39 115.8(2) .
N1 Cd1 N4 C39 -32.1(3) .
O5 Cd1 N4 C39 -156.3(3) 2_674
N2 Cd1 N4 C39 -78.6(2) .
N3 Cd1 N4 C39 15.9(2) .
O6 Cd1 N4 C39 -172.2(2) 2_674
Cd1 O1 C1 O2 -3.3(5) .
Cd1 O1 C1 C2 179.0(3) .
O1 C1 C2 C11 13.5(5) .
O2 C1 C2 C11 -164.4(4) .
O1 C1 C2 C3 -166.7(4) .
O2 C1 C2 C3 15.4(5) .
C11 C2 C3 O3 176.2(3) .
C1 C2 C3 O3 -3.6(5) .
C11 C2 C3 C4 -4.2(5) .
C1 C2 C3 C4 176.0(3) .
O3 C3 C4 C5 -170.9(3) .
C2 C3 C4 C5 9.5(5) .
O3 C3 C4 C12 11.1(5) .
C2 C3 C4 C12 -168.5(3) .
C3 C4 C5 C6 169.5(3) .
C12 C4 C5 C6 -12.4(5) .
C3 C4 C5 C10 -7.4(5) .
C12 C4 C5 C10 170.7(3) .
C10 C5 C6 C7 -1.1(5) .
C4 C5 C6 C7 -178.1(4) .
C5 C6 C7 C8 -0.4(6) .
C6 C7 C8 C9 0.4(7) .
C7 C8 C9 C10 1.1(6) .
C8 C9 C10 C11 176.9(4) .
C8 C9 C10 C5 -2.6(6) .
C6 C5 C10 C11 -177.0(3) .
C4 C5 C10 C11 0.1(5) .
C6 C5 C10 C9 2.5(5) .
C4 C5 C10 C9 179.6(3) .
C3 C2 C11 C10 -3.7(5) .
C1 C2 C11 C10 176.1(3) .
C9 C10 C11 C2 -173.9(4) .
C5 C10 C11 C2 5.6(5) .
C3 C4 C12 C13 108.8(4) .
C5 C4 C12 C13 -69.2(4) .
C4 C12 C13 C14 108.6(3) .
C4 C12 C13 C22 -70.2(4) .
C22 C13 C14 O4 -170.8(3) .
C12 C13 C14 O4 10.4(5) .
C22 C13 C14 C15 11.7(5) .
C12 C13 C14 C15 -167.1(3) .
O4 C14 C15 C16 176.0(3) .
C13 C14 C15 C16 -6.5(5) .
O4 C14 C15 C23 -4.8(5) .
C13 C14 C15 C23 172.7(3) .
C14 C15 C16 C17 -2.3(5) .
C23 C15 C16 C17 178.6(3) .
C15 C16 C17 C18 -174.3(4) .
C15 C16 C17 C22 5.2(5) .
C16 C17 C18 C19 178.4(3) .
C22 C17 C18 C19 -1.1(6) .
C17 C18 C19 C20 -0.6(6) .
C18 C19 C20 C21 2.0(7) .
C19 C20 C21 C22 -1.7(7) .
C20 C21 C22 C13 -178.4(4) .
C20 C21 C22 C17 0.0(6) .
C14 C13 C22 C21 169.8(3) .
C12 C13 C22 C21 -11.4(5) .
C14 C13 C22 C17 -8.6(5) .
C12 C13 C22 C17 170.2(3) .
C16 C17 C22 C21 -178.2(3) .
C18 C17 C22 C21 1.3(5) .
C16 C17 C22 C13 0.3(5) .
C18 C17 C22 C13 179.8(4) .
Cd1 O6 C23 O5 -0.5(3) 2_675
Cd1 O6 C23 C15 179.7(3) 2_675
Cd1 O5 C23 O6 0.5(4) 2_675
Cd1 O5 C23 C15 -179.6(2) 2_675
C16 C15 C23 O6 17.3(5) .
C14 C15 C23 O6 -161.9(3) .
C16 C15 C23 O5 -162.6(3) .
C14 C15 C23 O5 18.3(5) .
C28 N1 C24 C25 1.8(6) .
Cd1 N1 C24 C25 -171.4(3) .
N1 C24 C25 C26 0.8(6) .
C24 C25 C26 C27 -1.4(7) .
C25 C26 C27 C28 -0.5(7) .
C24 N1 C28 C27 -3.8(6) .
Cd1 N1 C28 C27 169.6(3) .
C24 N1 C28 C29 176.3(3) .
Cd1 N1 C28 C29 -10.4(4) .
C26 C27 C28 N1 3.2(7) .
C26 C27 C28 C29 -176.9(4) .
C33 N2 C29 C30 -0.6(5) .
Cd1 N2 C29 C30 171.8(3) .
C33 N2 C29 C28 -178.4(3) .
Cd1 N2 C29 C28 -6.1(4) .
N1 C28 C29 N2 10.8(5) .
C27 C28 C29 N2 -169.1(4) .
N1 C28 C29 C30 -167.0(3) .
C27 C28 C29 C30 13.0(6) .
N2 C29 C30 C31 1.1(6) .
C28 C29 C30 C31 178.8(4) .
C29 C30 C31 C32 -1.2(6) .
C30 C31 C32 C33 1.0(7) .
C29 N2 C33 C32 0.3(6) .
Cd1 N2 C33 C32 -171.6(3) .
C31 C32 C33 N2 -0.5(7) .
C38 N3 C34 C35 2.1(6) .
Cd1 N3 C34 C35 -163.2(3) .
N3 C34 C35 C36 -0.7(6) .
C34 C35 C36 C37 -1.2(6) .
C35 C36 C37 C38 1.6(6) .
C34 N3 C38 C37 -1.6(5) .
Cd1 N3 C38 C37 164.7(3) .
C34 N3 C38 C39 -179.1(3) .
Cd1 N3 C38 C39 -12.8(4) .
C36 C37 C38 N3 -0.2(6) .
C36 C37 C38 C39 177.2(4) .
C43 N4 C39 C40 -6.6(5) .
Cd1 N4 C39 C40 154.1(3) .
C43 N4 C39 C38 170.6(3) .
Cd1 N4 C39 C38 -28.7(4) .
N3 C38 C39 N4 28.2(5) .
C37 C38 C39 N4 -149.3(3) .
N3 C38 C39 C40 -154.5(4) .
C37 C38 C39 C40 28.0(5) .
N4 C39 C40 C41 4.9(6) .
C38 C39 C40 C41 -172.3(3) .
C39 C40 C41 C42 0.7(6) .
C40 C41 C42 C43 -4.2(6) .
C39 N4 C43 C42 3.0(6) .
Cd1 N4 C43 C42 -156.0(3) .
C41 C42 C43 N4 2.4(7) .
